data_1562131
loop_
_publ_author_name
'Luo, Yang-Hui'
'Liu, Qing-Ling'
'Yang, Li-Jing'
'Ling, Yang'
'Wang, Wei'
'Sun, Bai-Wang'

_publ_section_title
;
 Ligand field and intermolecular interactions tuning the magnetic
 properties of spin-crossover Fe(II) polymer with 4,4&#x2032;-bipyridine
;
_journal_name_full 'Journal of Solid State Chemistry'
_journal_page_first 76
_journal_page_last 83
_journal_paper_doi 10.1016/j.jssc.2014.11.006
_journal_volume 222
_journal_year 2015
_chemical_formula_moiety 'C30 H26 Fe N6 O2, C10 H8 N2, 2(Cl O4), 8(O)'
_chemical_formula_sum 'C40 H34 Cl2 Fe N8 O18'
_chemical_formula_weight 1041.50
_space_group_IT_number 15
_space_group_name_Hall '-C 2yc'
_space_group_name_H-M_alt 'C 1 2/c 1'
_symmetry_cell_setting monoclinic
_symmetry_space_group_name_Hall '-C 2yc'
_symmetry_space_group_name_H-M 'C 1 2/c 1'
_atom_sites_solution_hydrogens geom
_atom_sites_solution_primary direct
_atom_sites_solution_secondary difmap
_audit_creation_method SHELXL-97
_cell_angle_alpha 90.00
_cell_angle_beta 91.54(3)
_cell_angle_gamma 90.00
_cell_formula_units_Z 4
_cell_length_a 17.977(4)
_cell_length_b 11.648(2)
_cell_length_c 24.687(5)
_cell_measurement_temperature 293(2)
_cell_volume 5167.5(18)
_computing_structure_refinement 'SHELXL-97 (Sheldrick, 1997)'
_computing_structure_solution 'SHELXS-97 (Sheldrick, 1990)'
_diffrn_ambient_temperature 293(2)
_diffrn_measured_fraction_theta_full 0.996
_diffrn_measured_fraction_theta_max 0.996
_diffrn_radiation_monochromator graphite
_diffrn_radiation_source 'fine-focus sealed tube'
_diffrn_radiation_type MoK\a
_diffrn_radiation_wavelength 0.71073
_diffrn_reflns_av_R_equivalents 0.0952
_diffrn_reflns_av_sigmaI/netI 0.0752
_diffrn_reflns_limit_h_max 23
_diffrn_reflns_limit_h_min -23
_diffrn_reflns_limit_k_max 15
_diffrn_reflns_limit_k_min -15
_diffrn_reflns_limit_l_max 31
_diffrn_reflns_limit_l_min -32
_diffrn_reflns_number 25519
_diffrn_reflns_theta_full 27.50
_diffrn_reflns_theta_max 27.50
_diffrn_reflns_theta_min 3.21
_exptl_absorpt_coefficient_mu 0.470
_exptl_crystal_density_diffrn 1.339
_exptl_crystal_density_method 'not measured'
_exptl_crystal_F_000 2136
_refine_diff_density_max 0.827
_refine_diff_density_min -1.049
_refine_diff_density_rms 0.120
_refine_ls_extinction_method none
_refine_ls_goodness_of_fit_ref 1.199
_refine_ls_hydrogen_treatment mixed
_refine_ls_matrix_type full
_refine_ls_number_parameters 315
_refine_ls_number_reflns 5909
_refine_ls_number_restraints 1
_refine_ls_restrained_S_all 1.206
_refine_ls_R_factor_all 0.1594
_refine_ls_R_factor_gt 0.1094
_refine_ls_shift/su_max 0.576
_refine_ls_shift/su_mean 0.092
_refine_ls_structure_factor_coef Fsqd
_refine_ls_weighting_details 'calc w=1/[\s^2^(Fo^2^)+(0.2000P)^2^+0.0000P] where P=(Fo^2^+2Fc^2^)/3'
_refine_ls_weighting_scheme calc
_refine_ls_wR_factor_gt 0.3166
_refine_ls_wR_factor_ref 0.3518
_reflns_number_gt 3590
_reflns_number_total 5909
_reflns_threshold_expression >2sigma(I)
_cod_data_source_file JSSC-2015-222-76.cif
_cod_data_source_block lyh
_cod_depositor_comments
;
The following automatic conversions were performed:

data item '_symmetry_cell_setting' value 'Monoclinic' was changed to
'monoclinic' in accordance with the built-in table derived from the
CIF Core dictionary named 'cif_core.dic' version 2.4.5 last updated
on 2014-11-21.

Automatic conversion script
Id: cif_fix_values 8369 2020-08-20 11:38:08Z andrius 
;
_cod_original_sg_symbol_H-M 'C 2/c'
_cod_database_code 1562131

loop_
_symmetry_equiv_pos_as_xyz
'x, y, z'
'-x, y, -z+1/2'
'x+1/2, y+1/2, z'
'-x+1/2, y+1/2, -z+1/2'
'-x, -y, -z'
'x, -y, z-1/2'
'-x+1/2, -y+1/2, -z'
'x+1/2, -y+1/2, z-1/2'

loop_
_atom_site_label
_atom_site_type_symbol
_atom_site_fract_x
_atom_site_fract_y
_atom_site_fract_z
_atom_site_U_iso_or_equiv
_atom_site_adp_type
_atom_site_occupancy
_atom_site_symmetry_multiplicity
_atom_site_calc_flag
_atom_site_refinement_flags
_atom_site_disorder_assembly
_atom_site_disorder_group
Fe1 Fe 0.0000 -0.07999(7) 0.2500 0.0359(4) Uani 1 2 d S . .
O1 O 0.1054(2) -0.0749(3) 0.28692(14) 0.0468(9) Uani 1 1 d . . .
H1 H 0.1290 -0.1318 0.2781 0.070 Uiso 1 1 calc R . .
N1 N 0.0000 0.1168(5) 0.2500 0.0420(14) Uani 1 2 d S . .
N2 N 0.0000 -0.2733(5) 0.2500 0.0446(14) Uani 1 2 d S . .
N3 N 0.0471(2) -0.0872(3) 0.16782(16) 0.0412(10) Uani 1 1 d . . .
N4 N 0.1186(3) -0.0238(5) -0.11241(19) 0.0608(13) Uani 1 1 d . . .
C1 C 0.0825(3) -0.0717(4) 0.05737(19) 0.0411(11) Uani 1 1 d . . .
C3 C 0.0000 0.4870(6) 0.2500 0.0512(19) Uani 1 2 d S . .
C4 C 0.0975(3) -0.0575(4) -0.0012(2) 0.0443(12) Uani 1 1 d . . .
C5 C 0.0345(3) -0.1538(5) 0.0765(2) 0.0517(14) Uani 1 1 d . . .
H5 H 0.0137 -0.2076 0.0527 0.062 Uiso 1 1 calc R . .
C7 C 0.0000 0.3590(6) 0.2500 0.0448(17) Uani 1 2 d S . .
C8 C -0.0632(3) 0.2963(4) 0.2369(2) 0.0490(13) Uani 1 1 d . . .
H8 H -0.1071 0.3341 0.2272 0.059 Uiso 1 1 calc R . .
C10 C -0.0615(3) 0.1784(4) 0.2380(2) 0.0457(12) Uani 1 1 d . . .
H10 H -0.1054 0.1390 0.2300 0.055 Uiso 1 1 calc R . .
C12 C 0.1165(4) -0.0014(5) 0.0971(2) 0.0559(15) Uani 1 1 d . . .
H12 H 0.1524 0.0518 0.0876 0.067 Uiso 1 1 calc R . .
C13 C 0.0170(3) -0.1570(5) 0.1309(2) 0.0505(13) Uani 1 1 d . . .
H13 H -0.0176 -0.2109 0.1421 0.061 Uiso 1 1 calc R . .
C15 C 0.0962(3) -0.0121(5) 0.1504(2) 0.0512(13) Uani 1 1 d . . .
H15 H 0.1186 0.0368 0.1757 0.061 Uiso 1 1 calc R . .
C18 C 0.0609(3) -0.3321(4) 0.2394(3) 0.0542(14) Uani 1 1 d . . .
H18 H 0.1041 -0.2916 0.2321 0.065 Uiso 1 1 calc R . .
C19 C 0.0768(4) -0.1066(6) -0.0946(2) 0.0674(18) Uani 1 1 d . . .
H19 H 0.0535 -0.1544 -0.1200 0.081 Uiso 1 1 calc R . .
C22 C 0.0647(4) -0.1280(5) -0.0397(2) 0.0596(16) Uani 1 1 d . . .
H22 H 0.0350 -0.1891 -0.0294 0.072 Uiso 1 1 calc R . .
C25 C 0.1507(5) 0.0434(8) -0.0745(3) 0.085(2) Uani 1 1 d . . .
H25 H 0.1804 0.1035 -0.0861 0.102 Uiso 1 1 calc R . .
C26 C 0.1428(4) 0.0294(7) -0.0191(2) 0.0702(19) Uani 1 1 d . . .
H26 H 0.1675 0.0777 0.0054 0.084 Uiso 1 1 calc R . .
C28 C 0.0637(3) 0.5486(5) 0.2388(3) 0.0578(16) Uani 1 1 d . . .
H28 H 0.1077 0.5108 0.2309 0.069 Uiso 1 1 calc R . .
N7 N 0.2495(6) 0.7797(10) 0.1425(3) 0.116(3) Uani 1 1 d . . .
C31 C 0.2121(6) 0.6819(8) 0.0639(4) 0.104(3) Uani 1 1 d . . .
H31 H 0.1849 0.6214 0.0489 0.125 Uiso 1 1 calc R . .
C32 C 0.2883(5) 0.8422(9) 0.0559(3) 0.096(3) Uani 1 1 d . . .
H32 H 0.3155 0.8949 0.0362 0.115 Uiso 1 1 calc R . .
C33 C 0.2510(4) 0.7572(6) 0.0300(3) 0.0709(19) Uani 1 1 d . . .
C35 C 0.2144(7) 0.6976(9) 0.1184(4) 0.105(3) Uani 1 1 d . . .
H35 H 0.1889 0.6455 0.1396 0.125 Uiso 1 1 calc R . .
C36 C 0.2862(7) 0.8506(14) 0.1099(5) 0.136(5) Uani 1 1 d . . .
H36 H 0.3124 0.9108 0.1262 0.164 Uiso 1 1 calc R . .
O2 O 0.1761(17) 0.284(2) 0.0712(7) 0.44(2) Uani 1 1 d . . .
O3 O 0.192(2) 0.233(2) 0.1788(9) 0.53(3) Uani 1 1 d D . .
O6 O 0.2649(3) 0.3612(8) 0.2522(3) 0.136(3) Uani 1 1 d . . .
O5 O 0.1687(17) 0.4155(18) 0.1323(10) 0.43(2) Uani 1 1 d . . .
O4 O 0.0815(8) 0.2779(12) 0.1183(7) 0.250(7) Uani 1 1 d . . .
O7 O 0.397(3) 0.100(3) 0.0987(12) 0.62(4) Uani 1 1 d . . .
O8 O 0.2592(19) 0.127(4) 0.214(3) 0.82(5) Uani 1 1 d . . .
O9 O 0.528(3) -0.058(4) 0.0830(7) 0.58(4) Uani 1 1 d . . .
Cl1 Cl 0.1553(7) 0.3080(9) 0.1233(5) 0.400(9) Uani 1 1 d D . .

loop_
_atom_site_aniso_label
_atom_site_aniso_U_11
_atom_site_aniso_U_22
_atom_site_aniso_U_33
_atom_site_aniso_U_23
_atom_site_aniso_U_13
_atom_site_aniso_U_12
Fe1 0.0514(7) 0.0243(5) 0.0322(5) 0.000 0.0059(4) 0.000
O1 0.058(2) 0.043(2) 0.0404(18) -0.0054(15) 0.0012(16) 0.0101(16)
N1 0.061(4) 0.031(3) 0.034(3) 0.000 0.005(3) 0.000
N2 0.063(4) 0.022(3) 0.049(3) 0.000 0.011(3) 0.000
N3 0.055(3) 0.036(2) 0.033(2) 0.0026(16) 0.0026(18) 0.0012(18)
N4 0.062(3) 0.078(4) 0.042(3) 0.014(2) 0.009(2) 0.009(3)
C1 0.043(3) 0.043(3) 0.037(2) 0.001(2) 0.003(2) 0.007(2)
C3 0.074(6) 0.020(3) 0.060(5) 0.000 0.012(4) 0.000
C4 0.053(3) 0.043(3) 0.037(3) 0.004(2) 0.007(2) 0.006(2)
C5 0.071(4) 0.046(3) 0.038(3) -0.005(2) 0.008(2) -0.006(3)
C7 0.060(5) 0.028(3) 0.047(4) 0.000 0.004(3) 0.000
C8 0.056(3) 0.027(2) 0.064(3) -0.001(2) -0.001(3) -0.001(2)
C10 0.050(3) 0.030(2) 0.057(3) 0.001(2) 0.001(2) 0.001(2)
C12 0.066(4) 0.058(3) 0.044(3) -0.003(3) 0.012(3) -0.020(3)
C13 0.071(4) 0.041(3) 0.040(3) -0.001(2) 0.007(2) -0.010(3)
C15 0.060(4) 0.057(3) 0.038(3) -0.007(2) 0.004(2) -0.008(3)
C18 0.059(4) 0.028(2) 0.077(4) 0.000(2) 0.017(3) -0.001(2)
C19 0.098(5) 0.068(4) 0.036(3) -0.001(3) 0.005(3) 0.005(4)
C22 0.088(5) 0.053(3) 0.038(3) 0.000(2) 0.008(3) -0.011(3)
C25 0.092(6) 0.114(6) 0.050(4) 0.025(4) 0.004(4) -0.029(5)
C26 0.078(5) 0.091(5) 0.041(3) 0.005(3) 0.002(3) -0.029(4)
C28 0.055(4) 0.030(2) 0.089(4) 0.000(3) 0.019(3) 0.003(2)
N7 0.136(8) 0.140(8) 0.073(5) -0.003(5) 0.011(5) 0.054(6)
C31 0.134(8) 0.076(5) 0.105(7) 0.005(5) 0.053(6) 0.013(5)
C32 0.095(6) 0.117(7) 0.077(5) -0.013(5) 0.008(4) -0.009(5)
C33 0.070(4) 0.066(4) 0.078(4) 0.005(4) 0.018(4) 0.033(4)
C35 0.140(9) 0.095(7) 0.080(6) 0.004(5) 0.030(6) 0.023(6)
C36 0.118(9) 0.203(14) 0.088(7) -0.028(8) 0.003(6) 0.019(9)
O2 0.66(5) 0.42(3) 0.255(16) -0.20(2) 0.26(2) -0.36(3)
O3 0.79(7) 0.45(4) 0.33(3) 0.26(3) -0.21(4) -0.30(4)
O6 0.069(4) 0.229(8) 0.109(5) 0.037(5) 0.013(3) -0.044(5)
O5 0.60(5) 0.26(2) 0.46(3) -0.20(2) 0.27(3) -0.24(3)
O4 0.190(11) 0.180(11) 0.38(2) 0.038(12) 0.047(12) -0.069(10)
O7 1.11(12) 0.35(4) 0.43(4) -0.11(3) 0.16(5) -0.40(6)
O8 0.29(3) 0.61(7) 1.56(15) -0.48(8) -0.25(6) 0.14(4)
O9 0.82(8) 0.77(7) 0.158(14) 0.06(2) -0.05(3) -0.61(7)
Cl1 0.461(14) 0.313(10) 0.440(14) -0.246(11) 0.306(13) -0.271(11)

loop_
_atom_type_symbol
_atom_type_description
_atom_type_scat_dispersion_real
_atom_type_scat_dispersion_imag
_atom_type_scat_source
C C 0.0033 0.0016 'International Tables Vol C Tables 4.2.6.8 and 6.1.1.4'
H H 0.0000 0.0000 'International Tables Vol C Tables 4.2.6.8 and 6.1.1.4'
Cl Cl 0.1484 0.1585 'International Tables Vol C Tables 4.2.6.8 and 6.1.1.4'
Fe Fe 0.3463 0.8444 'International Tables Vol C Tables 4.2.6.8 and 6.1.1.4'
N N 0.0061 0.0033 'International Tables Vol C Tables 4.2.6.8 and 6.1.1.4'
O O 0.0106 0.0060 'International Tables Vol C Tables 4.2.6.8 and 6.1.1.4'

loop_
_geom_angle_atom_site_label_1
_geom_angle_atom_site_label_2
_geom_angle_atom_site_label_3
_geom_angle
_geom_angle_site_symmetry_1
_geom_angle_site_symmetry_3
O1 Fe1 O1 176.75(19) . 2
O1 Fe1 N3 92.09(15) . .
O1 Fe1 N3 88.03(15) 2 .
O1 Fe1 N3 88.03(15) . 2
O1 Fe1 N3 92.09(15) 2 2
N3 Fe1 N3 175.7(2) . 2
O1 Fe1 N2 91.62(10) . .
O1 Fe1 N2 91.62(10) 2 .
N3 Fe1 N2 87.84(10) . .
N3 Fe1 N2 87.84(10) 2 .
O1 Fe1 N1 88.38(10) . .
O1 Fe1 N1 88.38(10) 2 .
N3 Fe1 N1 92.16(10) . .
N3 Fe1 N1 92.16(10) 2 .
N2 Fe1 N1 180.0 . .
Fe1 O1 H1 109.5 . .
C10 N1 C10 115.4(6) 2 .
C10 N1 Fe1 122.3(3) 2 .
C10 N1 Fe1 122.3(3) . .
C18 N2 C18 117.7(6) . 2
C18 N2 Fe1 121.2(3) . .
C18 N2 Fe1 121.2(3) 2 .
C15 N3 C13 116.5(4) . .
C15 N3 Fe1 123.1(3) . .
C13 N3 Fe1 119.5(3) . .
C19 N4 C25 116.0(5) . .
C5 C1 C12 115.4(5) . .
C5 C1 C4 122.7(5) . .
C12 C1 C4 121.9(5) . .
C28 C3 C28 117.6(6) . 2
C28 C3 C7 121.2(3) . .
C28 C3 C7 121.2(3) 2 .
C22 C4 C26 117.4(5) . .
C22 C4 C1 121.4(5) . .
C26 C4 C1 121.1(5) . .
C13 C5 C1 120.7(5) . .
C13 C5 H5 119.7 . .
C1 C5 H5 119.6 . .
C8 C7 C8 116.1(6) . 2
C8 C7 C3 121.9(3) . .
C8 C7 C3 121.9(3) 2 .
C10 C8 C7 120.4(5) . .
C10 C8 H8 119.8 . .
C7 C8 H8 119.8 . .
N1 C10 C8 123.8(5) . .
N1 C10 H10 118.1 . .
C8 C10 H10 118.1 . .
C15 C12 C1 119.5(5) . .
C15 C12 H12 120.3 . .
C1 C12 H12 120.2 . .
N3 C13 C5 123.3(5) . .
N3 C13 H13 118.4 . .
C5 C13 H13 118.3 . .
N3 C15 C12 124.4(5) . .
N3 C15 H15 117.8 . .
C12 C15 H15 117.8 . .
N2 C18 C28 123.3(5) . 1_545
N2 C18 H18 118.3 . .
C28 C18 H18 118.4 1_545 .
N4 C19 C22 124.2(6) . .
N4 C19 H19 117.9 . .
C22 C19 H19 117.9 . .
C4 C22 C19 119.2(6) . .
C4 C22 H22 120.4 . .
C19 C22 H22 120.4 . .
N4 C25 C26 124.5(7) . .
N4 C25 H25 117.8 . .
C26 C25 H25 117.8 . .
C25 C26 C4 118.6(6) . .
C25 C26 H26 120.7 . .
C4 C26 H26 120.7 . .
C18 C28 C3 119.1(5) 1_565 .
C18 C28 H28 120.4 1_565 .
C3 C28 H28 120.5 . .
C35 N7 C36 115.1(9) . .
C33 C31 C35 120.2(10) . .
C33 C31 H31 120.0 . .
C35 C31 H31 119.8 . .
C33 C32 C36 120.0(11) . .
C33 C32 H32 120.1 . .
C36 C32 H32 119.9 . .
C32 C33 C31 115.0(8) . .
C32 C33 C33 123.5(9) . 7_565
C31 C33 C33 121.4(10) . 7_565
N7 C35 C31 124.2(10) . .
N7 C35 H35 117.8 . .
C31 C35 H35 118.0 . .
N7 C36 C32 125.5(13) . .
N7 C36 H36 117.2 . .
C32 C36 H36 117.3 . .
O4 Cl1 O2 98.6(15) . .
O4 Cl1 O5 115.9(18) . .
O2 Cl1 O5 107.6(14) . .
O4 Cl1 O3 107.0(14) . .
O2 Cl1 O3 122(2) . .
O5 Cl1 O3 106.4(19) . .

loop_
_geom_bond_atom_site_label_1
_geom_bond_atom_site_label_2
_geom_bond_distance
_geom_bond_site_symmetry_2
Fe1 O1 2.081(4) .
Fe1 O1 2.081(4) 2
Fe1 N3 2.221(4) .
Fe1 N3 2.221(4) 2
Fe1 N2 2.252(5) .
Fe1 N1 2.292(6) .
O1 H1 0.8201 .
N1 C10 1.345(6) 2
N1 C10 1.345(6) .
N2 C18 1.324(6) .
N2 C18 1.324(6) 2
N3 C15 1.323(7) .
N3 C13 1.325(6) .
N4 C19 1.306(9) .
N4 C25 1.339(9) .
C1 C5 1.380(7) .
C1 C12 1.404(7) .
C1 C4 1.487(7) .
C3 C28 1.386(7) .
C3 C28 1.386(7) 2
C3 C7 1.490(9) .
C4 C22 1.376(8) .
C4 C26 1.381(8) .
C5 C13 1.389(7) .
C5 H5 0.9300 .
C7 C8 1.382(6) .
C7 C8 1.382(6) 2
C8 C10 1.373(7) .
C8 H8 0.9300 .
C10 H10 0.9300 .
C12 C15 1.380(7) .
C12 H12 0.9300 .
C13 H13 0.9300 .
C15 H15 0.9300 .
C18 C28 1.390(7) 1_545
C18 H18 0.9300 .
C19 C22 1.400(8) .
C19 H19 0.9300 .
C22 H22 0.9300 .
C25 C26 1.388(9) .
C25 H25 0.9300 .
C26 H26 0.9300 .
C28 C18 1.390(7) 1_565
C28 H28 0.9300 .
N7 C35 1.283(14) .
N7 C36 1.339(16) .
C31 C33 1.410(11) .
C31 C35 1.356(13) .
C31 H31 0.9300 .
C32 C33 1.347(11) .
C32 C36 1.339(13) .
C32 H32 0.9300 .
C33 C33 1.489(13) 7_565
C35 H35 0.9300 .
C36 H36 0.9300 .
O2 Cl1 1.378(14) .
O3 Cl1 1.74(2) .
O5 Cl1 1.293(16) .
O4 Cl1 1.375(15) .

loop_
_geom_torsion_atom_site_label_1
_geom_torsion_atom_site_label_2
_geom_torsion_atom_site_label_3
_geom_torsion_atom_site_label_4
_geom_torsion
_geom_torsion_site_symmetry_1
_geom_torsion_site_symmetry_2
_geom_torsion_site_symmetry_3
_geom_torsion_site_symmetry_4
O1 Fe1 N1 C10 10.9(3) . . . 2
O1 Fe1 N1 C10 -169.1(3) 2 . . 2
N3 Fe1 N1 C10 -81.2(3) . . . 2
N3 Fe1 N1 C10 98.8(3) 2 . . 2
N2 Fe1 N1 C10 165(100) . . . 2
O1 Fe1 N1 C10 -169.1(3) . . . .
O1 Fe1 N1 C10 10.9(3) 2 . . .
N3 Fe1 N1 C10 98.8(3) . . . .
N3 Fe1 N1 C10 -81.2(3) 2 . . .
N2 Fe1 N1 C10 -15(100) . . . .
O1 Fe1 N2 C18 -39.3(3) . . . .
O1 Fe1 N2 C18 140.7(3) 2 . . .
N3 Fe1 N2 C18 52.7(3) . . . .
N3 Fe1 N2 C18 -127.3(3) 2 . . .
N1 Fe1 N2 C18 167(100) . . . .
O1 Fe1 N2 C18 140.7(3) . . . 2
O1 Fe1 N2 C18 -39.3(3) 2 . . 2
N3 Fe1 N2 C18 -127.3(3) . . . 2
N3 Fe1 N2 C18 52.7(3) 2 . . 2
N1 Fe1 N2 C18 -13(100) . . . 2
O1 Fe1 N3 C15 -53.0(4) . . . .
O1 Fe1 N3 C15 123.8(4) 2 . . .
N3 Fe1 N3 C15 -144.5(4) 2 . . .
N2 Fe1 N3 C15 -144.5(4) . . . .
N1 Fe1 N3 C15 35.5(4) . . . .
O1 Fe1 N3 C13 138.3(4) . . . .
O1 Fe1 N3 C13 -44.9(4) 2 . . .
N3 Fe1 N3 C13 46.8(4) 2 . . .
N2 Fe1 N3 C13 46.8(4) . . . .
N1 Fe1 N3 C13 -133.2(4) . . . .
C5 C1 C4 C22 -1.2(8) . . . .
C12 C1 C4 C22 179.0(6) . . . .
C5 C1 C4 C26 176.6(6) . . . .
C12 C1 C4 C26 -3.2(8) . . . .
C12 C1 C5 C13 5.8(8) . . . .
C4 C1 C5 C13 -174.0(5) . . . .
C28 C3 C7 C8 -150.5(4) . . . .
C28 C3 C7 C8 29.5(4) 2 . . .
C28 C3 C7 C8 29.5(4) . . . 2
C28 C3 C7 C8 -150.5(4) 2 . . 2
C8 C7 C8 C10 0.9(4) 2 . . .
C3 C7 C8 C10 -179.1(4) . . . .
C10 N1 C10 C8 1.0(4) 2 . . .
Fe1 N1 C10 C8 -179.0(4) . . . .
C7 C8 C10 N1 -1.9(8) . . . .
C5 C1 C12 C15 -5.0(8) . . . .
C4 C1 C12 C15 174.8(5) . . . .
C15 N3 C13 C5 -0.3(8) . . . .
Fe1 N3 C13 C5 169.2(4) . . . .
C1 C5 C13 N3 -3.4(9) . . . .
C13 N3 C15 C12 1.1(8) . . . .
Fe1 N3 C15 C12 -167.9(5) . . . .
C1 C12 C15 N3 1.6(10) . . . .
C18 N2 C18 C28 0.2(5) 2 . . 1_545
Fe1 N2 C18 C28 -179.8(5) . . . 1_545
C25 N4 C19 C22 -0.3(11) . . . .
C26 C4 C22 C19 -2.0(9) . . . .
C1 C4 C22 C19 175.9(6) . . . .
N4 C19 C22 C4 1.0(11) . . . .
C19 N4 C25 C26 0.6(12) . . . .
N4 C25 C26 C4 -1.6(13) . . . .
C22 C4 C26 C25 2.2(10) . . . .
C1 C4 C26 C25 -175.7(6) . . . .
C28 C3 C28 C18 0.2(4) 2 . . 1_565
C7 C3 C28 C18 -179.8(4) . . . 1_565
C36 C32 C33 C31 -0.4(13) . . . .
C36 C32 C33 C33 178.7(9) . . . 7_565
C35 C31 C33 C32 -0.3(12) . . . .
C35 C31 C33 C33 -179.5(9) . . . 7_565
C36 N7 C35 C31 -1.1(16) . . . .
C33 C31 C35 N7 1.1(16) . . . .
C35 N7 C36 C32 0.3(17) . . . .
C33 C32 C36 N7 0.4(18) . . . .
